data_1561777
loop_
_publ_author_name
'Yu, Xiao'
'Li, Xiaoyue'
'Cai, Zelun'
'Sun, Lingzhi'
'Wang, Chengbo'
'Rao, Haixia'
'Wei, Chen'
'Bian, Zuqiang'
'Jin, Qionghua'
'Liu, Zhiwei'

_publ_section_title
;
 Mechanochromic properties in a mononuclear Cu(I) complex without
 cuprophilic interactions.
;
_journal_issue 41
_journal_name_full 'Chemical communications (Cambridge, England)'
_journal_page_first 5082
_journal_page_last 5085
_journal_paper_doi 10.1039/d1cc01229k
_journal_volume 57
_journal_year 2021
_chemical_formula_moiety 'C34 H30 B Cu N4 P2 S, C H2 Cl2'
_chemical_formula_sum 'C35 H32 B Cl2 Cu N4 P2 S'
_chemical_formula_weight 747.89
_space_group_crystal_system monoclinic
_space_group_IT_number 4
_space_group_name_Hall 'P 2yb'
_space_group_name_H-M_alt 'P 1 21 1'
_atom_sites_solution_hydrogens mixed
_atom_sites_solution_primary dual
_audit_creation_date 2020-05-06
_audit_creation_method
;
Olex2 1.2
(compiled 2018.05.29 svn.r3508 for OlexSys, GUI svn.r5506)
;
_audit_update_record
;
2021-02-19 deposited with the CCDC.	2021-04-13 downloaded from the CCDC.
;
_cell_angle_alpha 90
_cell_angle_beta 96.6573(10)
_cell_angle_gamma 90
_cell_formula_units_Z 2
_cell_length_a 11.20173(11)
_cell_length_b 8.45092(9)
_cell_length_c 18.9038(2)
_cell_measurement_reflns_used 8860
_cell_measurement_temperature 173
_cell_measurement_theta_max 73.5110
_cell_measurement_theta_min 4.7050
_cell_volume 1777.46(3)
_computing_cell_refinement 'CrysAlisPro 1.171.39.33c (Rigaku OD, 2017)'
_computing_data_collection 'CrysAlisPro 1.171.39.33c (Rigaku OD, 2017)'
_computing_data_reduction 'CrysAlisPro 1.171.39.33c (Rigaku OD, 2017)'
_computing_molecular_graphics 'Olex2 (Dolomanov et al., 2009)'
_computing_publication_material 'Olex2 (Dolomanov et al., 2009)'
_computing_structure_refinement 'ShelXL (Sheldrick, 2015)'
_computing_structure_solution 'ShelXT (Sheldrick, 2015)'
_diffrn_ambient_temperature 173
_diffrn_detector 'CCD plate'
_diffrn_measured_fraction_theta_full 0.999
_diffrn_measured_fraction_theta_max 0.973
_diffrn_measurement_details
;
List of Runs (angles in degrees, time in seconds):

  # Type    Start    End  Width  t~exp~   \w     \q     \k     \f   Frames
#--------------------------------------------------------------------------
  1  \w    -17.00  89.00   0.50    0.50    --    0.00  37.00  60.00  212
  2  \w    -89.00  18.00   0.50    0.50    --    0.00 -19.00 150.00  214
  3  \w    -89.00  17.00   0.50    0.50    --    0.00 -37.00-180.00  212
  4  \w     75.00 149.00   0.50    0.60    --   94.60  45.00   0.00  148
  5  \w      5.00 116.00   0.50    0.60    --   94.60 -61.00-150.00  222
  6  \w      7.00  41.00   0.50    0.60    --   94.60 -30.00-150.00   68
  7  \w     67.00  93.00   0.50    0.60    --   94.60  77.00 -30.00   52
  8  \w     73.00 179.00   0.50    0.60    --   94.60  15.00 150.00  212
  9  \w      5.00 125.00   0.50    0.60    --   94.60 -82.00-150.00  240
 10  \w     12.00 113.00   0.50    0.60    --   94.60 -45.00   0.00  202
;
_diffrn_measurement_device 'four-circle diffractometer'
_diffrn_measurement_device_type 'XtaLAB AFC12 (RINC): Kappa dual home/near'
_diffrn_measurement_method '\w scans'
_diffrn_orient_matrix_type 'CrysAlisPro convention (1999,Acta A55,543-557)'
_diffrn_orient_matrix_UB_11 -0.1365629000
_diffrn_orient_matrix_UB_12 -0.0153424000
_diffrn_orient_matrix_UB_13 0.0022838000
_diffrn_orient_matrix_UB_21 0.0062181000
_diffrn_orient_matrix_UB_22 -0.1759657000
_diffrn_orient_matrix_UB_23 -0.0202664000
_diffrn_orient_matrix_UB_31 0.0220732000
_diffrn_orient_matrix_UB_32 -0.0446785000
_diffrn_orient_matrix_UB_33 0.0795108000
_diffrn_radiation_monochromator mirror
_diffrn_radiation_probe x-ray
_diffrn_radiation_type CuK\a
_diffrn_radiation_wavelength 1.54184
_diffrn_reflns_av_R_equivalents 0.0260
_diffrn_reflns_av_unetI/netI 0.0363
_diffrn_reflns_Laue_measured_fraction_full 0.999
_diffrn_reflns_Laue_measured_fraction_max 0.973
_diffrn_reflns_limit_h_max 13
_diffrn_reflns_limit_h_min -13
_diffrn_reflns_limit_k_max 10
_diffrn_reflns_limit_k_min -10
_diffrn_reflns_limit_l_max 23
_diffrn_reflns_limit_l_min -22
_diffrn_reflns_number 11330
_diffrn_reflns_point_group_measured_fraction_full 0.853
_diffrn_reflns_point_group_measured_fraction_max 0.812
_diffrn_reflns_theta_full 67.684
_diffrn_reflns_theta_max 73.678
_diffrn_reflns_theta_min 3.973
_diffrn_source 'micro-focus sealed X-ray tube'
_diffrn_source_type 'Rigaku (Cu) X-ray Source'
_exptl_absorpt_coefficient_mu 3.891
_exptl_absorpt_correction_T_max 1.00000
_exptl_absorpt_correction_T_min 0.62248
_exptl_absorpt_correction_type multi-scan
_exptl_absorpt_process_details
;
CrysAlisPro 1.171.39.33c (Rigaku Oxford Diffraction, 2017)
Empirical absorption correction using spherical harmonics,
 implemented in SCALE3 ABSPACK scaling algorithm.
;
_exptl_crystal_colour 'clear light colourless'
_exptl_crystal_colour_lustre clear
_exptl_crystal_colour_modifier light
_exptl_crystal_colour_primary colourless
_exptl_crystal_density_diffrn 1.397
_exptl_crystal_description block
_exptl_crystal_F_000 768
_exptl_crystal_size_max 0.2
_exptl_crystal_size_mid 0.2
_exptl_crystal_size_min 0.2
_refine_diff_density_max 0.622
_refine_diff_density_min -0.806
_refine_diff_density_rms 0.073
_refine_ls_abs_structure_details
;
 Classical Flack method preferred over Parsons because s.u. lower.
;
_refine_ls_abs_structure_Flack 0.02(3)
_refine_ls_extinction_method none
_refine_ls_goodness_of_fit_ref 1.035
_refine_ls_hydrogen_treatment mixed
_refine_ls_matrix_type full
_refine_ls_number_parameters 423
_refine_ls_number_reflns 5841
_refine_ls_number_restraints 608
_refine_ls_restrained_S_all 0.984
_refine_ls_R_factor_all 0.0517
_refine_ls_R_factor_gt 0.0509
_refine_ls_shift/su_max 0.000
_refine_ls_shift/su_mean 0.000
_refine_ls_structure_factor_coef Fsqd
_refine_ls_weighting_details 'w=1/[\s^2^(Fo^2^)+(0.1040P)^2^+0.7870P] where P=(Fo^2^+2Fc^2^)/3'
_refine_ls_weighting_scheme calc
_refine_ls_wR_factor_gt 0.1366
_refine_ls_wR_factor_ref 0.1377
_reflns_Friedel_coverage 0.559
_reflns_Friedel_fraction_full 0.685
_reflns_Friedel_fraction_max 0.627
_reflns_number_gt 5687
_reflns_number_total 5841
_reflns_threshold_expression 'I > 2\s(I)'
_cod_data_source_file d1cc01229k2.cif
_cod_data_source_block 20180321-2
_cod_depositor_comments 'Adding full bibliography for 1561776--1561777.cif.'
_cod_database_code 1561777
_shelx_shelxl_version_number 2014/7
_chemical_oxdiff_formula 'C20 H20 N4 P8 S2 B1 Cu1'
_shelx_space_group_comment
;
The symmetry employed for this shelxl refinement is uniquely defined
by the following loop, which should always be used as a source of
symmetry information in preference to the above space-group names.
They are only intended as comments.
;
_reflns_odcompleteness_completeness 99.94
_reflns_odcompleteness_iscentric 1
_reflns_odcompleteness_theta 66.97
_olex2_refinement_description
;
1. Fixed Uiso
 At 1.2 times of:
  All C(H) groups, All C(H,H) groups
2. Restrained distances
 B1-H1B
 1.2 with sigma of 0.02
3. Rigid bond restraints
 All non-hydrogen atoms
 with sigma for 1-2 distances of 0.01 and sigma for 1-3 distances of 0.01
4. Uiso/Uaniso restraints and constraints
All non-hydrogen atoms have similar U: within 1.4A with sigma of 0.04 and sigma
for terminal atoms of 0.08
All non-hydrogen atoms have similar U: within 1.4A with sigma of 0.04 and sigma
for terminal atoms of 0.08
Uanis(C24) \\sim Ueq, Uanis(C8) \\sim Ueq, Uanis(S1) \\sim Ueq, Uanis(C1) \\sim
Ueq, Uanis(N4) \\sim Ueq, Uanis(Cl1) \\sim Ueq, Uanis(P1) \\sim Ueq, Uanis(Cu1)
\\sim Ueq, Uanis(P2) \\sim Ueq, Uanis(N1) \\sim Ueq, Uanis(C4) \\sim Ueq,
Uanis(Cl2) \\sim Ueq, Uanis(N3) \\sim Ueq, Uanis(N2) \\sim Ueq, Uanis(C9) \\sim
Ueq, Uanis(C13) \\sim Ueq, Uanis(C23) \\sim Ueq, Uanis(C28) \\sim Ueq,
Uanis(C15) \\sim Ueq, Uanis(C31) \\sim Ueq, Uanis(C21) \\sim Ueq, Uanis(C16)
\\sim Ueq, Uanis(C10) \\sim Ueq, Uanis(C25) \\sim Ueq, Uanis(C12) \\sim Ueq,
Uanis(C20) \\sim Ueq, Uanis(C18) \\sim Ueq, Uanis(C27) \\sim Ueq, Uanis(C26)
\\sim Ueq, Uanis(C34) \\sim Ueq, Uanis(C11) \\sim Ueq, Uanis(C5) \\sim Ueq,
Uanis(C22) \\sim Ueq, Uanis(C6) \\sim Ueq, Uanis(C3) \\sim Ueq, Uanis(C33)
\\sim Ueq, Uanis(C29) \\sim Ueq, Uanis(B1) \\sim Ueq, Uanis(C14) \\sim Ueq,
Uanis(C32) \\sim Ueq, Uanis(C35) \\sim Ueq, Uanis(C17) \\sim Ueq, Uanis(C30)
\\sim Ueq, Uanis(C7) \\sim Ueq, Uanis(C2) \\sim Ueq, Uanis(C19) \\sim Ueq: with
sigma of 0.1 and sigma for terminal atoms of 0.2
: with sigma of 0.1 and sigma for terminal atoms of 0.2
5.a Secondary CH2 refined with riding coordinates:
 C35(H35A,H35B)
5.b Aromatic/amide H refined with riding coordinates:
 C1(H1), C4(H4), C9(H9), C7(H7), C19(H19), C13(H13), C10(H10), C25(H25),
 C15(H15), C16(H16), C23(H23), C5(H5), C6(H6), C29(H29), C26(H26), C30(H30),
 C28(H28), C27(H27), C31(H31), C17(H17), C34(H34), C20(H20), C12(H12), C32(H32),
  C11(H11), C21(H21), C22(H22), C33(H33)
;
_olex2_submission_special_instructions 'No special instructions were received'
_oxdiff_exptl_absorpt_empirical_details
;
Empirical correction (ABSPACK) includes:
- Absorption correction using spherical harmonics
- Frame scaling
;
_oxdiff_exptl_absorpt_empirical_full_max 1.623
_oxdiff_exptl_absorpt_empirical_full_min 0.588

loop_
_space_group_symop_operation_xyz
'x, y, z'
'-x, y+1/2, -z'

loop_
_atom_site_label
_atom_site_type_symbol
_atom_site_fract_x
_atom_site_fract_y
_atom_site_fract_z
_atom_site_U_iso_or_equiv
_atom_site_adp_type
_atom_site_occupancy
_atom_site_site_symmetry_order
_atom_site_calc_flag
_atom_site_refinement_flags_posn
_atom_site_refinement_flags_adp
_atom_site_refinement_flags_occupancy
_atom_site_disorder_assembly
_atom_site_disorder_group
Cu1 Cu 0.56419(5) 0.46153(8) 0.28230(3) 0.02383(19) Uani 1 1 d . U . . .
P1 P 0.71230(10) 0.39892(14) 0.36923(6) 0.0209(2) Uani 1 1 d . U . . .
P2 P 0.67879(10) 0.38307(14) 0.19762(6) 0.0220(2) Uani 1 1 d . U . . .
S1 S 0.93558(14) 0.03365(18) 0.29068(8) 0.0416(3) Uani 1 1 d . U . . .
Cl1 Cl 1.1715(3) 0.0424(5) 0.0929(2) 0.1230(13) Uani 1 1 d . U . . .
Cl2 Cl 1.0721(3) 0.3616(6) 0.0712(2) 0.1340(15) Uani 1 1 d . U . . .
N2 N 0.5259(4) 0.6943(5) 0.2692(2) 0.0286(9) Uani 1 1 d . U . . .
N1 N 0.3952(4) 0.3856(6) 0.2908(2) 0.0310(9) Uani 1 1 d . U . . .
N3 N 0.4146(4) 0.7365(6) 0.2394(3) 0.0372(10) Uani 1 1 d . U . . .
N4 N 0.3043(4) 0.4810(7) 0.2617(2) 0.0386(11) Uani 1 1 d . U . . .
C8 C 0.8194(4) 0.5526(6) 0.4013(2) 0.0239(9) Uani 1 1 d . U . . .
C1 C 0.8799(4) 0.1438(6) 0.3540(3) 0.0268(10) Uani 1 1 d . U . . .
H1 H 0.9004 0.1288 0.4038 0.032 Uiso 1 1 calc R U . . .
C4 C 0.8601(5) 0.1373(6) 0.2223(3) 0.0293(10) Uani 1 1 d . U . . .
H4 H 0.8656 0.1176 0.1733 0.035 Uiso 1 1 calc R U . . .
C9 C 0.9417(4) 0.5444(6) 0.3930(3) 0.0292(10) Uani 1 1 d . U . . .
H9 H 0.9713 0.4569 0.3687 0.035 Uiso 1 1 calc R U . . .
C24 C 0.6378(4) 0.2735(6) 0.1152(3) 0.0255(10) Uani 1 1 d . U . . .
C7 C 0.7779(5) 0.6857(6) 0.4352(3) 0.0301(10) Uani 1 1 d . U . . .
H7 H 0.6944 0.6965 0.4387 0.036 Uiso 1 1 calc R U . . .
C2 C 0.8007(4) 0.2590(5) 0.3246(2) 0.0221(9) Uani 1 1 d . U . . .
C19 C 0.7000(5) 0.6757(7) 0.1365(3) 0.0349(11) Uani 1 1 d . U . . .
H19 H 0.6148 0.6752 0.1338 0.042 Uiso 1 1 calc R U . . .
C18 C 0.7650(4) 0.5481(6) 0.1678(2) 0.0255(9) Uani 1 1 d . U . . .
C13 C 0.6946(5) 0.3679(7) 0.5173(3) 0.0328(11) Uani 1 1 d . U . . .
H13 H 0.7295 0.4702 0.5231 0.039 Uiso 1 1 calc R U . . .
C3 C 0.7887(4) 0.2554(6) 0.2480(3) 0.0255(9) Uani 1 1 d . U . . .
C10 C 1.0202(5) 0.6624(7) 0.4197(3) 0.0356(12) Uani 1 1 d . U . . .
H10 H 1.1029 0.6556 0.4134 0.043 Uiso 1 1 calc R U . . .
C25 C 0.5319(5) 0.1846(7) 0.1094(3) 0.0338(11) Uani 1 1 d . U . . .
H25 H 0.4826 0.1854 0.1470 0.041 Uiso 1 1 calc R U . . .
C14 C 0.6820(4) 0.2947(6) 0.4506(3) 0.0255(9) Uani 1 1 d . U . . .
C15 C 0.6323(5) 0.1435(7) 0.4432(3) 0.0365(12) Uani 1 1 d . U . . .
H15 H 0.6240 0.0928 0.3981 0.044 Uiso 1 1 calc R U . . .
C16 C 0.5949(5) 0.0665(8) 0.5021(4) 0.0455(15) Uani 1 1 d . U . . .
H16 H 0.5619 -0.0370 0.4971 0.055 Uiso 1 1 calc R U . . .
C23 C 0.7077(5) 0.2704(7) 0.0590(3) 0.0340(11) Uani 1 1 d . U . . .
H23 H 0.7799 0.3304 0.0622 0.041 Uiso 1 1 calc R U . . .
C5 C 0.9787(5) 0.7901(7) 0.4557(3) 0.0359(12) Uani 1 1 d . U . . .
H5 H 1.0331 0.8695 0.4749 0.043 Uiso 1 1 calc R U . . .
C6 C 0.8563(5) 0.8019(6) 0.4635(3) 0.0342(11) Uani 1 1 d . U . . .
H6 H 0.8272 0.8892 0.4882 0.041 Uiso 1 1 calc R U . . .
C29 C 0.3480(5) 0.2847(7) 0.3333(3) 0.0393(13) Uani 1 1 d . U . . .
H29 H 0.3914 0.2042 0.3603 0.047 Uiso 1 1 calc R U . . .
C26 C 0.4986(6) 0.0951(8) 0.0488(4) 0.0453(14) Uani 1 1 d . U . . .
H26 H 0.4264 0.0353 0.0449 0.054 Uiso 1 1 calc R U . . .
C30 C 0.2242(5) 0.3137(10) 0.3328(4) 0.0525(16) Uani 1 1 d . U . . .
H30 H 0.1686 0.2590 0.3583 0.063 Uiso 1 1 calc R U . . .
C28 C 0.6736(6) 0.1810(7) -0.0016(3) 0.0396(13) Uani 1 1 d . U . . .
H28 H 0.7217 0.1812 -0.0398 0.048 Uiso 1 1 calc R U . . .
C27 C 0.5707(6) 0.0928(7) -0.0063(3) 0.0411(13) Uani 1 1 d . U . . .
H27 H 0.5485 0.0299 -0.0474 0.049 Uiso 1 1 calc R U . . .
C31 C 0.2021(5) 0.4386(11) 0.2872(3) 0.0525(19) Uani 1 1 d . U . . .
H31 H 0.1261 0.4877 0.2754 0.063 Uiso 1 1 calc R U . . .
C17 C 0.8892(5) 0.5541(8) 0.1741(3) 0.0396(13) Uani 1 1 d . U . . .
H17 H 0.9350 0.4691 0.1961 0.048 Uiso 1 1 calc R U . . .
C34 C 0.4088(7) 0.8980(9) 0.2392(4) 0.0508(15) Uani 1 1 d . U . . .
H34 H 0.3395 0.9578 0.2223 0.061 Uiso 1 1 calc R U . . .
C20 C 0.7570(6) 0.8025(8) 0.1094(3) 0.0435(14) Uani 1 1 d . U . . .
H20 H 0.7114 0.8866 0.0865 0.052 Uiso 1 1 calc R U . . .
C12 C 0.6556(6) 0.2896(9) 0.5752(3) 0.0458(15) Uani 1 1 d . U . . .
H12 H 0.6635 0.3396 0.6205 0.055 Uiso 1 1 calc R U . . .
C32 C 0.5861(6) 0.8282(7) 0.2843(3) 0.0371(12) Uani 1 1 d . U . . .
H32 H 0.6675 0.8327 0.3050 0.044 Uiso 1 1 calc R U . . .
C11 C 0.6057(6) 0.1406(9) 0.5677(4) 0.0472(15) Uani 1 1 d . U . . .
H11 H 0.5787 0.0890 0.6076 0.057 Uiso 1 1 calc R U . . .
C21 C 0.8826(6) 0.8068(8) 0.1158(4) 0.0465(14) Uani 1 1 d . U . . .
H21 H 0.9230 0.8942 0.0977 0.056 Uiso 1 1 calc R U . . .
C22 C 0.9472(6) 0.6826(9) 0.1485(4) 0.0518(16) Uani 1 1 d . U . . .
H22 H 1.0326 0.6855 0.1535 0.062 Uiso 1 1 calc R U . . .
C33 C 0.5151(7) 0.9607(9) 0.2663(3) 0.0483(14) Uani 1 1 d . U . . .
H33 H 0.5365 1.0692 0.2717 0.058 Uiso 1 1 calc R U . . .
B1 B 0.3259(6) 0.6111(12) 0.2066(4) 0.0509(19) Uani 1 1 d D U . . .
C35 C 1.1999(9) 0.2471(15) 0.0861(7) 0.096(3) Uani 1 1 d . U . . .
H35A H 1.2474 0.2830 0.1306 0.115 Uiso 1 1 calc R U . . .
H35B H 1.2493 0.2643 0.0466 0.115 Uiso 1 1 calc R U . . .
H1A H 0.227(8) 0.669(12) 0.187(5) 0.08(3) Uiso 1 1 d . U . . .
H1B H 0.365(13) 0.58(3) 0.151(5) 0.22(8) Uiso 1 1 d D U . . .

loop_
_atom_site_aniso_label
_atom_site_aniso_U_11
_atom_site_aniso_U_22
_atom_site_aniso_U_33
_atom_site_aniso_U_23
_atom_site_aniso_U_13
_atom_site_aniso_U_12
Cu1 0.0209(3) 0.0268(3) 0.0239(4) -0.0024(3) 0.0033(2) 0.0007(3)
P1 0.0227(5) 0.0229(5) 0.0170(5) -0.0005(4) 0.0013(4) -0.0008(4)
P2 0.0224(5) 0.0266(6) 0.0169(5) -0.0019(5) 0.0020(4) 0.0001(5)
S1 0.0473(8) 0.0371(7) 0.0401(8) -0.0012(6) 0.0037(6) 0.0151(6)
Cl1 0.0832(18) 0.106(2) 0.177(4) 0.021(2) 0.001(2) -0.0095(17)
Cl2 0.115(2) 0.159(4) 0.133(3) -0.007(3) 0.040(2) 0.072(3)
N2 0.030(2) 0.031(2) 0.024(2) 0.0023(18) 0.0010(16) 0.0054(17)
N1 0.0253(18) 0.036(2) 0.032(2) -0.006(2) 0.0047(16) -0.0037(18)
N3 0.036(2) 0.048(3) 0.029(2) 0.014(2) 0.0049(18) 0.011(2)
N4 0.0217(18) 0.063(3) 0.031(2) 0.002(2) 0.0003(16) -0.003(2)
C8 0.027(2) 0.024(2) 0.021(2) 0.0012(19) 0.0036(17) -0.0008(18)
C1 0.034(2) 0.022(2) 0.024(2) 0.0018(19) 0.0033(18) 0.0006(19)
C4 0.038(3) 0.028(2) 0.021(2) -0.002(2) 0.0004(19) 0.004(2)
C9 0.026(2) 0.030(2) 0.031(3) -0.001(2) 0.0047(18) -0.003(2)
C24 0.030(2) 0.028(2) 0.018(2) 0.0008(18) 0.0011(17) -0.0010(19)
C7 0.031(2) 0.029(2) 0.029(3) -0.005(2) -0.0005(19) 0.002(2)
C2 0.024(2) 0.022(2) 0.020(2) 0.0009(18) 0.0022(17) -0.0017(17)
C19 0.033(3) 0.035(3) 0.036(3) 0.005(2) 0.001(2) 0.002(2)
C18 0.027(2) 0.027(2) 0.022(2) -0.0040(19) -0.0003(17) 0.0004(19)
C13 0.036(3) 0.037(3) 0.026(2) 0.002(2) 0.005(2) 0.007(2)
C3 0.026(2) 0.027(2) 0.024(2) -0.0034(19) 0.0039(17) 0.0009(19)
C10 0.027(2) 0.036(3) 0.044(3) 0.001(2) 0.002(2) -0.004(2)
C25 0.031(3) 0.039(3) 0.030(3) -0.001(2) 0.001(2) -0.006(2)
C14 0.022(2) 0.033(2) 0.022(2) 0.004(2) 0.0042(17) 0.0030(19)
C15 0.040(3) 0.038(3) 0.032(3) 0.004(2) 0.004(2) -0.008(2)
C16 0.038(3) 0.045(3) 0.056(4) 0.022(3) 0.013(3) -0.004(3)
C23 0.043(3) 0.036(3) 0.024(2) -0.005(2) 0.008(2) -0.005(2)
C5 0.038(3) 0.031(3) 0.036(3) -0.001(2) -0.007(2) -0.009(2)
C6 0.043(3) 0.027(2) 0.032(3) -0.007(2) 0.001(2) 0.002(2)
C29 0.034(3) 0.038(3) 0.048(3) -0.008(3) 0.013(2) -0.008(2)
C26 0.041(3) 0.045(3) 0.045(3) -0.009(3) -0.011(2) -0.008(3)
C30 0.030(3) 0.068(4) 0.062(4) -0.002(4) 0.016(3) -0.013(3)
C28 0.056(3) 0.040(3) 0.022(3) -0.004(2) 0.003(2) 0.003(3)
C27 0.056(3) 0.037(3) 0.026(3) -0.009(2) -0.012(2) 0.005(3)
C31 0.023(2) 0.085(6) 0.049(4) 0.008(4) 0.003(2) -0.003(3)
C17 0.026(2) 0.043(3) 0.049(3) 0.008(3) 0.001(2) 0.001(2)
C34 0.063(4) 0.044(3) 0.047(4) 0.021(3) 0.014(3) 0.024(3)
C20 0.048(3) 0.038(3) 0.044(3) 0.012(3) 0.003(3) 0.000(3)
C12 0.056(4) 0.060(4) 0.024(3) 0.010(3) 0.016(2) 0.016(3)
C32 0.054(3) 0.028(2) 0.029(3) 0.000(2) 0.005(2) 0.001(2)
C11 0.040(3) 0.060(4) 0.045(3) 0.029(3) 0.020(3) 0.013(3)
C21 0.050(3) 0.037(3) 0.056(4) 0.001(3) 0.021(3) -0.011(3)
C22 0.033(3) 0.053(4) 0.071(5) 0.006(3) 0.011(3) -0.010(3)
C33 0.073(4) 0.032(3) 0.041(3) 0.004(3) 0.008(3) 0.007(3)
B1 0.036(3) 0.082(5) 0.033(3) 0.019(4) -0.005(2) -0.005(4)
C35 0.066(6) 0.102(7) 0.123(10) 0.003(7) 0.022(6) 0.010(5)

loop_
_atom_type_symbol
_atom_type_description
_atom_type_scat_dispersion_real
_atom_type_scat_dispersion_imag
_atom_type_scat_source
C C 0.0181 0.0091 'International Tables Vol C Tables 4.2.6.8 and 6.1.1.4'
H H 0.0000 0.0000 'International Tables Vol C Tables 4.2.6.8 and 6.1.1.4'
B B 0.0090 0.0039 'International Tables Vol C Tables 4.2.6.8 and 6.1.1.4'
Cl Cl 0.3639 0.7018 'International Tables Vol C Tables 4.2.6.8 and 6.1.1.4'
Cu Cu -1.9646 0.5888 'International Tables Vol C Tables 4.2.6.8 and 6.1.1.4'
N N 0.0311 0.0180 'International Tables Vol C Tables 4.2.6.8 and 6.1.1.4'
P P 0.2955 0.4335 'International Tables Vol C Tables 4.2.6.8 and 6.1.1.4'
S S 0.3331 0.5567 'International Tables Vol C Tables 4.2.6.8 and 6.1.1.4'

loop_
_geom_angle_atom_site_label_1
_geom_angle_atom_site_label_2
_geom_angle_atom_site_label_3
_geom_angle
_geom_angle_site_symmetry_1
_geom_angle_site_symmetry_3
_geom_angle_publ_flag
P1 Cu1 P2 90.97(5) . . ?
N2 Cu1 P1 116.39(13) . . ?
N2 Cu1 P2 109.13(13) . . ?
N2 Cu1 N1 97.53(19) . . ?
N1 Cu1 P1 118.90(14) . . ?
N1 Cu1 P2 125.15(13) . . ?
C8 P1 Cu1 118.34(16) . . ?
C8 P1 C14 104.0(2) . . ?
C2 P1 Cu1 102.08(15) . . ?
C2 P1 C8 104.2(2) . . ?
C2 P1 C14 103.9(2) . . ?
C14 P1 Cu1 121.99(15) . . ?
C24 P2 Cu1 130.18(17) . . ?
C18 P2 Cu1 111.00(16) . . ?
C18 P2 C24 102.4(2) . . ?
C3 P2 Cu1 102.02(16) . . ?
C3 P2 C24 103.5(2) . . ?
C3 P2 C18 105.3(2) . . ?
C1 S1 C4 93.6(3) . . ?
N3 N2 Cu1 118.6(4) . . ?
C32 N2 Cu1 134.8(4) . . ?
C32 N2 N3 106.5(5) . . ?
N4 N1 Cu1 116.3(4) . . ?
C29 N1 Cu1 134.1(4) . . ?
C29 N1 N4 107.0(4) . . ?
N2 N3 C34 107.8(6) . . ?
N2 N3 B1 120.5(5) . . ?
C34 N3 B1 131.3(6) . . ?
N1 N4 B1 121.4(4) . . ?
C31 N4 N1 109.0(5) . . ?
C31 N4 B1 129.5(6) . . ?
C9 C8 P1 122.9(4) . . ?
C9 C8 C7 118.2(5) . . ?
C7 C8 P1 119.0(4) . . ?
S1 C1 H1 124.1 . . ?
C2 C1 S1 111.9(4) . . ?
C2 C1 H1 124.1 . . ?
S1 C4 H4 124.6 . . ?
C3 C4 S1 110.9(4) . . ?
C3 C4 H4 124.6 . . ?
C8 C9 H9 119.6 . . ?
C10 C9 C8 120.8(5) . . ?
C10 C9 H9 119.6 . . ?
C25 C24 P2 117.9(4) . . ?
C23 C24 P2 123.6(4) . . ?
C23 C24 C25 118.5(5) . . ?
C8 C7 H7 119.4 . . ?
C6 C7 C8 121.2(5) . . ?
C6 C7 H7 119.4 . . ?
C1 C2 P1 129.0(4) . . ?
C1 C2 C3 111.7(4) . . ?
C3 C2 P1 119.3(4) . . ?
C18 C19 H19 119.4 . . ?
C20 C19 H19 119.4 . . ?
C20 C19 C18 121.2(5) . . ?
C19 C18 P2 117.0(4) . . ?
C17 C18 P2 124.4(4) . . ?
C17 C18 C19 118.6(5) . . ?
C14 C13 H13 120.3 . . ?
C12 C13 H13 120.3 . . ?
C12 C13 C14 119.4(6) . . ?
C4 C3 P2 128.3(4) . . ?
C4 C3 C2 111.9(4) . . ?
C2 C3 P2 119.5(3) . . ?
C9 C10 H10 119.8 . . ?
C5 C10 C9 120.3(5) . . ?
C5 C10 H10 119.8 . . ?
C24 C25 H25 119.9 . . ?
C26 C25 C24 120.2(5) . . ?
C26 C25 H25 119.9 . . ?
C13 C14 P1 122.3(4) . . ?
C15 C14 P1 117.8(4) . . ?
C15 C14 C13 119.6(5) . . ?
C14 C15 H15 120.0 . . ?
C14 C15 C16 120.1(6) . . ?
C16 C15 H15 120.0 . . ?
C15 C16 H16 120.0 . . ?
C11 C16 C15 120.1(6) . . ?
C11 C16 H16 120.0 . . ?
C24 C23 H23 119.5 . . ?
C28 C23 C24 121.0(5) . . ?
C28 C23 H23 119.5 . . ?
C10 C5 H5 120.1 . . ?
C10 C5 C6 119.8(5) . . ?
C6 C5 H5 120.1 . . ?
C7 C6 C5 119.6(5) . . ?
C7 C6 H6 120.2 . . ?
C5 C6 H6 120.2 . . ?
N1 C29 H29 124.9 . . ?
N1 C29 C30 110.3(6) . . ?
C30 C29 H29 124.9 . . ?
C25 C26 H26 119.9 . . ?
C25 C26 C27 120.2(6) . . ?
C27 C26 H26 119.9 . . ?
C29 C30 H30 127.9 . . ?
C31 C30 C29 104.2(5) . . ?
C31 C30 H30 127.9 . . ?
C23 C28 H28 120.0 . . ?
C27 C28 C23 120.1(5) . . ?
C27 C28 H28 120.0 . . ?
C26 C27 H27 119.9 . . ?
C28 C27 C26 120.1(5) . . ?
C28 C27 H27 119.9 . . ?
N4 C31 C30 109.5(6) . . ?
N4 C31 H31 125.3 . . ?
C30 C31 H31 125.3 . . ?
C18 C17 H17 119.7 . . ?
C22 C17 C18 120.5(6) . . ?
C22 C17 H17 119.7 . . ?
N3 C34 H34 124.7 . . ?
C33 C34 N3 110.6(6) . . ?
C33 C34 H34 124.7 . . ?
C19 C20 H20 120.2 . . ?
C19 C20 C21 119.6(6) . . ?
C21 C20 H20 120.2 . . ?
C13 C12 H12 119.5 . . ?
C11 C12 C13 120.9(6) . . ?
C11 C12 H12 119.5 . . ?
N2 C32 H32 124.1 . . ?
N2 C32 C33 111.7(6) . . ?
C33 C32 H32 124.1 . . ?
C16 C11 H11 120.0 . . ?
C12 C11 C16 119.9(5) . . ?
C12 C11 H11 120.0 . . ?
C20 C21 H21 120.4 . . ?
C22 C21 C20 119.3(6) . . ?
C22 C21 H21 120.4 . . ?
C17 C22 H22 119.6 . . ?
C21 C22 C17 120.7(6) . . ?
C21 C22 H22 119.6 . . ?
C34 C33 C32 103.3(6) . . ?
C34 C33 H33 128.3 . . ?
C32 C33 H33 128.3 . . ?
N3 B1 N4 111.2(5) . . ?
N3 B1 H1A 112(5) . . ?
N3 B1 H1B 102(10) . . ?
N4 B1 H1A 106(5) . . ?
N4 B1 H1B 123(10) . . ?
H1A B1 H1B 103(9) . . ?
Cl1 C35 H35A 108.7 . . ?
Cl1 C35 H35B 108.7 . . ?
Cl2 C35 Cl1 114.1(6) . . ?
Cl2 C35 H35A 108.7 . . ?
Cl2 C35 H35B 108.7 . . ?
H35A C35 H35B 107.6 . . ?

loop_
_geom_bond_atom_site_label_1
_geom_bond_atom_site_label_2
_geom_bond_distance
_geom_bond_site_symmetry_2
_geom_bond_publ_flag
Cu1 P1 2.2585(13) . ?
Cu1 P2 2.2642(12) . ?
Cu1 N2 2.023(5) . ?
Cu1 N1 2.023(4) . ?
P1 C8 1.823(5) . ?
P1 C2 1.812(5) . ?
P1 C14 1.838(5) . ?
P2 C24 1.824(5) . ?
P2 C18 1.822(5) . ?
P2 C3 1.821(5) . ?
S1 C1 1.692(5) . ?
S1 C4 1.703(5) . ?
Cl1 C35 1.767(13) . ?
Cl2 C35 1.724(11) . ?
N2 N3 1.355(6) . ?
N2 C32 1.331(8) . ?
N1 N4 1.363(7) . ?
N1 C29 1.323(8) . ?
N3 C34 1.366(9) . ?
N3 B1 1.534(10) . ?
N4 C31 1.341(7) . ?
N4 B1 1.554(10) . ?
C8 C9 1.399(6) . ?
C8 C7 1.400(7) . ?
C1 H1 0.9500 . ?
C1 C2 1.389(7) . ?
C4 H4 0.9500 . ?
C4 C3 1.401(7) . ?
C9 H9 0.9500 . ?
C9 C10 1.386(8) . ?
C24 C25 1.398(7) . ?
C24 C23 1.391(7) . ?
C7 H7 0.9500 . ?
C7 C6 1.383(8) . ?
C2 C3 1.439(7) . ?
C19 H19 0.9500 . ?
C19 C18 1.394(7) . ?
C19 C20 1.376(9) . ?
C18 C17 1.384(7) . ?
C13 H13 0.9500 . ?
C13 C14 1.397(7) . ?
C13 C12 1.392(8) . ?
C10 H10 0.9500 . ?
C10 C5 1.384(8) . ?
C25 H25 0.9500 . ?
C25 C26 1.388(8) . ?
C14 C15 1.394(8) . ?
C15 H15 0.9500 . ?
C15 C16 1.396(8) . ?
C16 H16 0.9500 . ?
C16 C11 1.382(11) . ?
C23 H23 0.9500 . ?
C23 C28 1.389(8) . ?
C5 H5 0.9500 . ?
C5 C6 1.400(8) . ?
C6 H6 0.9500 . ?
C29 H29 0.9500 . ?
C29 C30 1.407(8) . ?
C26 H26 0.9500 . ?
C26 C27 1.390(10) . ?
C30 H30 0.9500 . ?
C30 C31 1.367(11) . ?
C28 H28 0.9500 . ?
C28 C27 1.366(9) . ?
C27 H27 0.9500 . ?
C31 H31 0.9500 . ?
C17 H17 0.9500 . ?
C17 C22 1.382(9) . ?
C34 H34 0.9500 . ?
C34 C33 1.349(11) . ?
C20 H20 0.9500 . ?
C20 C21 1.398(9) . ?
C12 H12 0.9500 . ?
C12 C11 1.378(11) . ?
C32 H32 0.9500 . ?
C32 C33 1.393(9) . ?
C11 H11 0.9500 . ?
C21 H21 0.9500 . ?
C21 C22 1.380(10) . ?
C22 H22 0.9500 . ?
C33 H33 0.9500 . ?
B1 H1A 1.23(9) . ?
B1 H1B 1.21(3) . ?
C35 H35A 0.9900 . ?
C35 H35B 0.9900 . ?
